data_2300674
loop_
_publ_author_name
'Borisov, Artem S.'
'Siidra, Oleg I.'
'Kovrugin, Vadim M.'
'Golov, Andrey A.'
'Depmeier, Wulf'
'Nazarchuk, Evgeny V.'
'Holzheid, Astrid'

_publ_section_title
;
 Expanding the family of mineral-like anhydrous alkali copper sulfate
 framework structures: new phases, topological analysis and evaluation of
 ion migration potentialities
;
_journal_issue 1
_journal_name_full 'Journal of Applied Crystallography'
_journal_page_first 237
_journal_page_last 250
_journal_paper_doi 10.1107/S1600576720015824
_journal_volume 54
_journal_year 2021
_chemical_formula_sum 'Cu K Na O8 S2'
_chemical_formula_weight 317.75
_space_group_crystal_system monoclinic
_space_group_IT_number 15
_space_group_name_Hall '-C 2yc'
_space_group_name_H-M_alt 'C 1 2/c 1'
_audit_creation_method SHELXL-2018/3
_cell_angle_alpha 90
_cell_angle_beta 93.6350(10)
_cell_angle_gamma 90
_cell_formula_units_Z 8
_cell_length_a 15.9721(10)
_cell_length_b 9.4576(6)
_cell_length_c 9.0679(6)
_cell_measurement_reflns_used 1256
_cell_measurement_temperature 296(2)
_cell_measurement_theta_max 27.992
_cell_measurement_theta_min 2.504
_cell_volume 1367.02(15)
_computing_structure_refinement 'SHELXL-2018/3 (Sheldrick, 2018)'
_diffrn_ambient_temperature 296(2)
_diffrn_measured_fraction_theta_full 1.000
_diffrn_measured_fraction_theta_max 1.000
_diffrn_measurement_device_type 'Bruker APEX 2 Duo'
_diffrn_radiation_type MoK\a
_diffrn_radiation_wavelength 0.71073
_diffrn_reflns_av_R_equivalents 0.0282
_diffrn_reflns_av_unetI/netI 0.0249
_diffrn_reflns_Laue_measured_fraction_full 1.000
_diffrn_reflns_Laue_measured_fraction_max 1.000
_diffrn_reflns_limit_h_max 21
_diffrn_reflns_limit_h_min -21
_diffrn_reflns_limit_k_max 12
_diffrn_reflns_limit_k_min -12
_diffrn_reflns_limit_l_max 11
_diffrn_reflns_limit_l_min -6
_diffrn_reflns_number 6732
_diffrn_reflns_point_group_measured_fraction_full 1.000
_diffrn_reflns_point_group_measured_fraction_max 1.000
_diffrn_reflns_theta_full 25.242
_diffrn_reflns_theta_max 27.992
_diffrn_reflns_theta_min 2.504
_exptl_absorpt_coefficient_mu 4.489
_exptl_crystal_density_diffrn 3.088
_exptl_crystal_description prism
_exptl_crystal_F_000 1240
_refine_diff_density_max 0.691
_refine_diff_density_min -0.810
_refine_diff_density_rms 0.129
_refine_ls_extinction_method none
_refine_ls_goodness_of_fit_ref 1.190
_refine_ls_hydrogen_treatment undef
_refine_ls_matrix_type full
_refine_ls_number_parameters 120
_refine_ls_number_reflns 1655
_refine_ls_number_restraints 0
_refine_ls_restrained_S_all 1.190
_refine_ls_R_factor_all 0.0349
_refine_ls_R_factor_gt 0.0290
_refine_ls_shift/su_max 0.001
_refine_ls_shift/su_mean 0.000
_refine_ls_structure_factor_coef Fsqd
_refine_ls_weighting_details 'w=1/[\s^2^(Fo^2^)+(0.0372P)^2^+5.9250P] where P=(Fo^2^+2Fc^2^)/3'
_refine_ls_weighting_scheme calc
_refine_ls_wR_factor_gt 0.0817
_refine_ls_wR_factor_ref 0.0851
_reflns_Friedel_coverage 0.000
_reflns_number_gt 1452
_reflns_number_total 1655
_reflns_threshold_expression 'I > 2\s(I)'
_cod_data_source_file iu5009sup1.cif
_cod_data_source_block KNaCuSO42
_cod_depositor_comments 'Adding full bibliography for 2300673--2300674.cif.'
_cod_original_sg_symbol_H-M 'C 2/c'
_cod_database_code 2300674
_cod_database_fobs_code 2300674
_shelx_shelxl_version_number 2018/3
_shelx_space_group_comment
;
The symmetry employed for this shelxl refinement is uniquely defined
by the following loop, which should always be used as a source of
symmetry information in preference to the above space-group names.
They are only intended as comments.
;

loop_
_space_group_symop_operation_xyz
'x, y, z'
'-x, y, -z+1/2'
'x+1/2, y+1/2, z'
'-x+1/2, y+1/2, -z+1/2'
'-x, -y, -z'
'x, -y, z-1/2'
'-x+1/2, -y+1/2, -z'
'x+1/2, -y+1/2, z-1/2'

loop_
_atom_site_label
_atom_site_type_symbol
_atom_site_fract_x
_atom_site_fract_y
_atom_site_fract_z
_atom_site_U_iso_or_equiv
_atom_site_adp_type
_atom_site_occupancy
_atom_site_site_symmetry_order
_atom_site_calc_flag
_atom_site_refinement_flags_posn
_atom_site_refinement_flags_adp
_atom_site_refinement_flags_occupancy
_atom_site_disorder_assembly
_atom_site_disorder_group
Cu1 Cu 0.13626(3) 0.69568(5) 0.16921(5) 0.01462(14) Uani 1 1 d . . . . .
S1 S 0.28562(5) 0.90211(9) 0.14187(9) 0.01156(18) Uani 1 1 d . . . . .
S2 S -0.02639(5) 0.75891(9) 0.05052(9) 0.01176(18) Uani 1 1 d . . . . .
K1 K 0.11238(5) 0.93846(8) -0.18306(9) 0.02035(19) Uani 1 1 d . . . . .
Na1 Na 0.250000 0.750000 0.500000 0.0164(4) Uani 1 2 d S . P . .
Na2 Na 0.000000 0.5682(2) -0.250000 0.0236(5) Uani 1 2 d S T P . .
O1 O 0.02206(15) 0.6307(3) 0.1012(3) 0.0157(5) Uani 1 1 d . . . . .
O2 O 0.22461(17) 0.9931(3) 0.0629(3) 0.0262(6) Uani 1 1 d . . . . .
O3 O 0.33740(17) 0.8228(3) 0.0412(3) 0.0239(6) Uani 1 1 d . . . . .
O4 O 0.24175(17) 0.7929(3) 0.2289(3) 0.0244(6) Uani 1 1 d . . . . .
O5 O -0.10725(15) 0.7605(3) 0.1253(3) 0.0182(5) Uani 1 1 d . . . . .
O6 O -0.04543(17) 0.7551(3) -0.1080(3) 0.0207(6) Uani 1 1 d . . . . .
O7 O 0.34103(18) 0.9811(3) 0.2465(3) 0.0268(6) Uani 1 1 d . . . . .
O8 O 0.02487(18) 0.8821(3) 0.0935(3) 0.0231(6) Uani 1 1 d . . . . .

loop_
_atom_site_aniso_label
_atom_site_aniso_U_11
_atom_site_aniso_U_22
_atom_site_aniso_U_33
_atom_site_aniso_U_23
_atom_site_aniso_U_13
_atom_site_aniso_U_12
Cu1 0.0130(2) 0.0163(2) 0.0148(2) 0.00030(16) 0.00308(16) -0.00076(16)
S1 0.0097(4) 0.0128(4) 0.0123(4) -0.0014(3) 0.0017(3) -0.0008(3)
S2 0.0121(4) 0.0146(4) 0.0087(4) 0.0004(3) 0.0022(3) 0.0008(3)
K1 0.0242(4) 0.0180(4) 0.0185(4) -0.0014(3) -0.0012(3) 0.0004(3)
Na1 0.0181(10) 0.0177(10) 0.0123(9) -0.0033(8) -0.0073(7) 0.0049(8)
Na2 0.0305(12) 0.0114(10) 0.0301(12) 0.000 0.0110(10) 0.000
O1 0.0145(12) 0.0171(12) 0.0158(12) 0.0023(10) 0.0035(9) 0.0046(10)
O2 0.0225(14) 0.0250(14) 0.0298(15) -0.0002(12) -0.0079(12) 0.0102(12)
O3 0.0220(14) 0.0331(16) 0.0181(13) 0.0031(11) 0.0122(11) 0.0100(12)
O4 0.0175(13) 0.0359(16) 0.0202(14) 0.0068(12) 0.0032(11) -0.0129(12)
O5 0.0109(12) 0.0253(14) 0.0191(13) 0.0035(11) 0.0053(10) 0.0059(10)
O6 0.0269(14) 0.0252(14) 0.0099(12) -0.0009(10) -0.0004(10) 0.0060(11)
O7 0.0313(16) 0.0173(13) 0.0296(15) -0.0057(11) -0.0154(12) -0.0028(12)
O8 0.0287(15) 0.0212(14) 0.0195(13) -0.0003(11) 0.0036(11) -0.0115(11)

loop_
_atom_type_symbol
_atom_type_description
_atom_type_scat_dispersion_real
_atom_type_scat_dispersion_imag
_atom_type_scat_source
O O 0.0106 0.0060 'International Tables Vol C Tables 4.2.6.8 and 6.1.1.4'
S S 0.1246 0.1234 'International Tables Vol C Tables 4.2.6.8 and 6.1.1.4'
K K 0.2009 0.2494 'International Tables Vol C Tables 4.2.6.8 and 6.1.1.4'
Cu Cu 0.3201 1.2651 'International Tables Vol C Tables 4.2.6.8 and 6.1.1.4'
Na Na 0.0362 0.0249 'International Tables Vol C Tables 4.2.6.8 and 6.1.1.4'

loop_
_geom_angle_atom_site_label_1
_geom_angle_atom_site_label_2
_geom_angle_atom_site_label_3
_geom_angle
_geom_angle_site_symmetry_1
_geom_angle_site_symmetry_3
_geom_angle_publ_flag
O4 Cu1 O1 170.09(12) . . ?
O4 Cu1 O3 94.35(12) . 7_565 ?
O1 Cu1 O3 85.46(11) . 7_565 ?
O4 Cu1 O5 81.27(11) . 2 ?
O1 Cu1 O5 96.84(10) . 2 ?
O3 Cu1 O5 167.48(11) 7_565 2 ?
O4 Cu1 O7 102.55(12) . 4_545 ?
O1 Cu1 O7 87.13(10) . 4_545 ?
O3 Cu1 O7 102.30(12) 7_565 4_545 ?
O5 Cu1 O7 90.12(11) 2 4_545 ?
O4 Cu1 Na2 145.93(8) . 5_565 ?
O1 Cu1 Na2 41.95(7) . 5_565 ?
O3 Cu1 Na2 108.52(9) 7_565 5_565 ?
O5 Cu1 Na2 80.76(7) 2 5_565 ?
O7 Cu1 Na2 48.93(8) 4_545 5_565 ?
O4 Cu1 Na1 45.15(8) . . ?
O1 Cu1 Na1 137.71(7) . . ?
O3 Cu1 Na1 135.80(8) 7_565 . ?
O5 Cu1 Na1 45.47(7) 2 . ?
O7 Cu1 Na1 76.58(7) 4_545 . ?
Na2 Cu1 Na1 103.287(11) 5_565 . ?
O4 Cu1 K1 64.74(9) . 6_576 ?
O1 Cu1 K1 106.57(7) . 6_576 ?
O3 Cu1 K1 117.26(9) 7_565 6_576 ?
O5 Cu1 K1 50.28(8) 2 6_576 ?
O7 Cu1 K1 138.66(8) 4_545 6_576 ?
Na2 Cu1 K1 121.18(3) 5_565 6_576 ?
Na1 Cu1 K1 67.057(15) . 6_576 ?
O4 Cu1 K1 89.31(8) . . ?
O1 Cu1 K1 83.61(7) . . ?
O3 Cu1 K1 44.53(8) 7_565 . ?
O5 Cu1 K1 123.34(8) 2 . ?
O7 Cu1 K1 146.06(8) 4_545 . ?
Na2 Cu1 K1 124.720(19) 5_565 . ?
Na1 Cu1 K1 129.696(17) . . ?
K1 Cu1 K1 75.157(11) 6_576 . ?
O2 S1 O7 112.14(17) . . ?
O2 S1 O3 112.37(17) . . ?
O7 S1 O3 108.76(18) . . ?
O2 S1 O4 110.23(17) . . ?
O7 S1 O4 107.10(17) . . ?
O3 S1 O4 105.94(17) . . ?
O2 S1 K1 57.36(12) . 6_576 ?
O7 S1 K1 87.16(13) . 6_576 ?
O3 S1 K1 163.93(12) . 6_576 ?
O4 S1 K1 70.07(12) . 6_576 ?
O2 S1 K1 149.42(12) . 7_565 ?
O7 S1 K1 97.92(12) . 7_565 ?
O3 S1 K1 49.06(11) . 7_565 ?
O4 S1 K1 63.59(12) . 7_565 ?
K1 S1 K1 132.82(3) 6_576 7_565 ?
O6 S2 O8 111.23(16) . . ?
O6 S2 O1 110.90(15) . . ?
O8 S2 O1 107.12(16) . . ?
O6 S2 O5 108.46(16) . . ?
O8 S2 O5 110.82(16) . . ?
O1 S2 O5 108.27(14) . . ?
O6 S2 Na2 37.08(11) . . ?
O8 S2 Na2 123.64(11) . . ?
O1 S2 Na2 73.82(10) . . ?
O5 S2 Na2 122.43(11) . . ?
O6 S2 K1 107.73(11) . 5_575 ?
O8 S2 K1 58.05(12) . 5_575 ?
O1 S2 K1 141.35(10) . 5_575 ?
O5 S2 K1 57.01(11) . 5_575 ?
Na2 S2 K1 144.82(4) . 5_575 ?
O6 S2 K1 61.66(11) . . ?
O8 S2 K1 54.83(11) . . ?
O1 S2 K1 103.79(10) . . ?
O5 S2 K1 147.75(11) . . ?
Na2 S2 K1 69.94(3) . . ?
K1 S2 K1 95.05(3) 5_575 . ?
O6 K1 O2 149.91(9) 2_554 . ?
O6 K1 O3 81.43(8) 2_554 7_565 ?
O2 K1 O3 70.02(9) . 7_565 ?
O6 K1 O5 137.20(8) 2_554 5_575 ?
O2 K1 O5 72.59(8) . 5_575 ?
O3 K1 O5 140.69(8) 7_565 5_575 ?
O6 K1 O8 107.02(8) 2_554 5_575 ?
O2 K1 O8 97.13(8) . 5_575 ?
O3 K1 O8 124.49(8) 7_565 5_575 ?
O5 K1 O8 49.46(7) 5_575 5_575 ?
O6 K1 O8 74.90(8) 2_554 6_575 ?
O2 K1 O8 133.84(9) . 6_575 ?
O3 K1 O8 156.12(9) 7_565 6_575 ?
O5 K1 O8 62.48(8) 5_575 6_575 ?
O8 K1 O8 61.53(10) 5_575 6_575 ?
O6 K1 O8 106.53(8) 2_554 . ?
O2 K1 O8 71.18(8) . . ?
O3 K1 O8 66.70(8) 7_565 . ?
O5 K1 O8 90.20(7) 5_575 . ?
O8 K1 O8 58.22(10) 5_575 . ?
O8 K1 O8 117.04(10) 6_575 . ?
O6 K1 O2 80.53(8) 2_554 6_575 ?
O2 K1 O2 100.51(8) . 6_575 ?
O3 K1 O2 110.88(8) 7_565 6_575 ?
O5 K1 O2 87.31(8) 5_575 6_575 ?
O8 K1 O2 124.61(8) 5_575 6_575 ?
O8 K1 O2 68.60(8) 6_575 6_575 ?
O8 K1 O2 171.69(8) . 6_575 ?
O6 K1 O6 61.35(9) 2_554 . ?
O2 K1 O6 113.89(8) . . ?
O3 K1 O6 68.71(8) 7_565 . ?
O5 K1 O6 117.84(7) 5_575 . ?
O8 K1 O6 68.75(7) 5_575 . ?
O8 K1 O6 96.56(8) 6_575 . ?
O8 K1 O6 45.82(7) . . ?
O2 K1 O6 141.74(7) 6_575 . ?
O6 K1 O4 74.68(8) 2_554 7_565 ?
O2 K1 O4 78.41(8) . 7_565 ?
O3 K1 O4 45.20(7) 7_565 7_565 ?
O5 K1 O4 135.67(7) 5_575 7_565 ?
O8 K1 O4 169.61(8) 5_575 7_565 ?
O8 K1 O4 128.13(7) 6_575 7_565 ?
O8 K1 O4 111.39(8) . 7_565 ?
O2 K1 O4 65.69(7) 6_575 7_565 ?
O6 K1 O4 104.25(7) . 7_565 ?
O6 K1 O4 121.84(7) 2_554 6_575 ?
O2 K1 O4 71.54(8) . 6_575 ?
O3 K1 O4 126.17(8) 7_565 6_575 ?
O5 K1 O4 48.16(7) 5_575 6_575 ?
O8 K1 O4 96.25(7) 5_575 6_575 ?
O8 K1 O4 71.06(8) 6_575 6_575 ?
O8 K1 O4 130.69(7) . 6_575 ?
O2 K1 O4 43.59(7) 6_575 6_575 ?
O6 K1 O4 164.24(7) . 6_575 ?
O4 K1 O4 91.25(2) 7_565 6_575 ?
O6 K1 S2 128.67(7) 2_554 5_575 ?
O2 K1 S2 79.53(6) . 5_575 ?
O3 K1 S2 131.88(6) 7_565 5_575 ?
O5 K1 S2 25.68(5) 5_575 5_575 ?
O8 K1 S2 25.09(5) 5_575 5_575 ?
O8 K1 S2 64.81(6) 6_575 5_575 ?
O8 K1 S2 68.65(6) . 5_575 ?
O2 K1 S2 110.65(6) 6_575 5_575 ?
O6 K1 S2 92.27(5) . 5_575 ?
O4 K1 S2 156.40(6) 7_565 5_575 ?
O4 K1 S2 73.82(5) 6_575 5_575 ?
O5 Na1 O5 180.0 8_566 2 ?
O5 Na1 O4 116.64(9) 8_566 . ?
O5 Na1 O4 63.36(8) 2 . ?
O5 Na1 O4 63.36(9) 8_566 7_566 ?
O5 Na1 O4 116.64(9) 2 7_566 ?
O4 Na1 O4 180.0 . 7_566 ?
O5 Na1 O2 95.21(9) 8_566 6_576 ?
O5 Na1 O2 84.79(9) 2 6_576 ?
O4 Na1 O2 93.82(10) . 6_576 ?
O4 Na1 O2 86.18(10) 7_566 6_576 ?
O5 Na1 O2 84.79(9) 8_566 4_545 ?
O5 Na1 O2 95.21(9) 2 4_545 ?
O4 Na1 O2 86.18(10) . 4_545 ?
O4 Na1 O2 93.82(10) 7_566 4_545 ?
O2 Na1 O2 180.0 6_576 4_545 ?
O5 Na1 Cu1 144.12(6) 8_566 . ?
O5 Na1 Cu1 35.88(6) 2 . ?
O4 Na1 Cu1 34.08(6) . . ?
O4 Na1 Cu1 145.92(6) 7_566 . ?
O2 Na1 Cu1 104.82(6) 6_576 . ?
O2 Na1 Cu1 75.18(6) 4_545 . ?
O5 Na1 Cu1 35.87(6) 8_566 7_566 ?
O5 Na1 Cu1 144.13(6) 2 7_566 ?
O4 Na1 Cu1 145.92(6) . 7_566 ?
O4 Na1 Cu1 34.08(6) 7_566 7_566 ?
O2 Na1 Cu1 75.18(6) 6_576 7_566 ?
O2 Na1 Cu1 104.82(6) 4_545 7_566 ?
Cu1 Na1 Cu1 180.0 . 7_566 ?
O5 Na1 K1 133.46(6) 8_566 6_576 ?
O5 Na1 K1 46.54(6) 2 6_576 ?
O4 Na1 K1 58.20(7) . 6_576 ?
O4 Na1 K1 121.80(7) 7_566 6_576 ?
O2 Na1 K1 44.87(7) 6_576 6_576 ?
O2 Na1 K1 135.13(7) 4_545 6_576 ?
Cu1 Na1 K1 59.997(14) . 6_576 ?
Cu1 Na1 K1 120.003(14) 7_566 6_576 ?
O5 Na1 K1 46.54(6) 8_566 4_545 ?
O5 Na1 K1 133.46(6) 2 4_545 ?
O4 Na1 K1 121.80(7) . 4_545 ?
O4 Na1 K1 58.20(7) 7_566 4_545 ?
O2 Na1 K1 135.13(7) 6_576 4_545 ?
O2 Na1 K1 44.87(7) 4_545 4_545 ?
Cu1 Na1 K1 120.003(14) . 4_545 ?
Cu1 Na1 K1 59.997(14) 7_566 4_545 ?
K1 Na1 K1 180.0 6_576 4_545 ?
O5 Na1 K1 77.74(6) 8_566 7_565 ?
O5 Na1 K1 102.26(6) 2 7_565 ?
O4 Na1 K1 51.68(7) . 7_565 ?
O4 Na1 K1 128.32(7) 7_566 7_565 ?
O2 Na1 K1 132.06(7) 6_576 7_565 ?
O2 Na1 K1 47.94(7) 4_545 7_565 ?
Cu1 Na1 K1 66.700(14) . 7_565 ?
Cu1 Na1 K1 113.299(14) 7_566 7_565 ?
K1 Na1 K1 109.495(11) 6_576 7_565 ?
K1 Na1 K1 70.505(11) 4_545 7_565 ?
O5 Na1 K1 102.26(6) 8_566 1_556 ?
O5 Na1 K1 77.74(6) 2 1_556 ?
O4 Na1 K1 128.32(7) . 1_556 ?
O4 Na1 K1 51.68(7) 7_566 1_556 ?
O2 Na1 K1 47.94(7) 6_576 1_556 ?
O2 Na1 K1 132.06(7) 4_545 1_556 ?
Cu1 Na1 K1 113.300(14) . 1_556 ?
Cu1 Na1 K1 66.701(14) 7_566 1_556 ?
K1 Na1 K1 70.505(11) 6_576 1_556 ?
K1 Na1 K1 109.495(11) 4_545 1_556 ?
K1 Na1 K1 180.0 7_565 1_556 ?
O6 Na2 O6 81.27(15) . 2_554 ?
O6 Na2 O1 170.44(9) . 6_565 ?
O6 Na2 O1 103.09(9) 2_554 6_565 ?
O6 Na2 O1 103.09(9) . 5_565 ?
O6 Na2 O1 170.44(9) 2_554 5_565 ?
O1 Na2 O1 73.94(13) 6_565 5_565 ?
O6 Na2 O7 78.64(10) . 8_465 ?
O6 Na2 O7 118.10(10) 2_554 8_465 ?
O1 Na2 O7 91.81(10) 6_565 8_465 ?
O1 Na2 O7 71.32(9) 5_565 8_465 ?
O6 Na2 O7 118.10(10) . 7_565 ?
O6 Na2 O7 78.65(10) 2_554 7_565 ?
O1 Na2 O7 71.32(9) 6_565 7_565 ?
O1 Na2 O7 91.81(10) 5_565 7_565 ?
O7 Na2 O7 159.19(15) 8_465 7_565 ?
O6 Na2 S2 95.82(9) . 2_554 ?
O6 Na2 S2 22.05(6) 2_554 2_554 ?
O1 Na2 S2 86.12(6) 6_565 2_554 ?
O1 Na2 S2 159.50(9) 5_565 2_554 ?
O7 Na2 S2 105.33(7) 8_465 2_554 ?
O7 Na2 S2 86.11(7) 7_565 2_554 ?
O6 Na2 S2 22.05(6) . . ?
O6 Na2 S2 95.83(9) 2_554 . ?
O1 Na2 S2 159.50(9) 6_565 . ?
O1 Na2 S2 86.12(6) 5_565 . ?
O7 Na2 S2 86.11(7) 8_465 . ?
O7 Na2 S2 105.33(7) 7_565 . ?
S2 Na2 S2 114.11(7) 2_554 . ?
O6 Na2 Cu1 102.16(7) . 5_565 ?
O6 Na2 Cu1 153.71(6) 2_554 5_565 ?
O1 Na2 Cu1 70.14(7) 6_565 5_565 ?
O1 Na2 Cu1 34.32(6) 5_565 5_565 ?
O7 Na2 Cu1 39.81(6) 8_465 5_565 ?
O7 Na2 Cu1 120.31(9) 7_565 5_565 ?
S2 Na2 Cu1 133.50(2) 2_554 5_565 ?
S2 Na2 Cu1 96.031(18) . 5_565 ?
O6 Na2 Cu1 153.71(6) . 6_565 ?
O6 Na2 Cu1 102.16(7) 2_554 6_565 ?
O1 Na2 Cu1 34.32(6) 6_565 6_565 ?
O1 Na2 Cu1 70.14(7) 5_565 6_565 ?
O7 Na2 Cu1 120.31(9) 8_465 6_565 ?
O7 Na2 Cu1 39.81(6) 7_565 6_565 ?
S2 Na2 Cu1 96.032(18) 2_554 6_565 ?
S2 Na2 Cu1 133.50(2) . 6_565 ?
Cu1 Na2 Cu1 86.32(5) 5_565 6_565 ?
O6 Na2 K1 53.05(8) . . ?
O6 Na2 K1 42.30(7) 2_554 . ?
O1 Na2 K1 135.30(6) 6_565 . ?
O1 Na2 K1 134.49(7) 5_565 . ?
O7 Na2 K1 126.67(9) 8_465 . ?
O7 Na2 K1 73.86(7) 7_565 . ?
S2 Na2 K1 64.25(4) 2_554 . ?
S2 Na2 K1 58.24(3) . . ?
Cu1 Na2 K1 154.11(3) 5_565 . ?
Cu1 Na2 K1 112.902(17) 6_565 . ?
O6 Na2 K1 42.30(7) . 2_554 ?
O6 Na2 K1 53.05(8) 2_554 2_554 ?
O1 Na2 K1 134.49(7) 6_565 2_554 ?
O1 Na2 K1 135.30(6) 5_565 2_554 ?
O7 Na2 K1 73.86(7) 8_465 2_554 ?
O7 Na2 K1 126.67(9) 7_565 2_554 ?
S2 Na2 K1 58.24(3) 2_554 2_554 ?
S2 Na2 K1 64.25(4) . 2_554 ?
Cu1 Na2 K1 112.902(17) 5_565 2_554 ?
Cu1 Na2 K1 154.11(3) 6_565 2_554 ?
K1 Na2 K1 55.90(4) . 2_554 ?
S2 O1 Cu1 106.96(14) . . ?
S2 O1 Na2 136.96(14) . 5_565 ?
Cu1 O1 Na2 103.73(10) . 5_565 ?
S1 O2 Na1 124.50(16) . 4 ?
S1 O2 K1 130.83(16) . . ?
Na1 O2 K1 95.77(9) 4 . ?
S1 O2 K1 99.18(14) . 6_576 ?
Na1 O2 K1 94.35(9) 4 6_576 ?
K1 O2 K1 105.04(9) . 6_576 ?
S1 O3 Cu1 143.13(18) . 7_565 ?
S1 O3 K1 108.15(14) . 7_565 ?
Cu1 O3 K1 106.49(11) 7_565 7_565 ?
S1 O4 Cu1 126.72(17) . . ?
S1 O4 Na1 129.44(16) . . ?
Cu1 O4 Na1 100.77(10) . . ?
S1 O4 K1 91.92(13) . 7_565 ?
Cu1 O4 K1 105.02(12) . 7_565 ?
Na1 O4 K1 91.33(9) . 7_565 ?
S1 O4 K1 85.43(13) . 6_576 ?
Cu1 O4 K1 83.76(10) . 6_576 ?
Na1 O4 K1 83.40(8) . 6_576 ?
K1 O4 K1 170.52(10) 7_565 6_576 ?
S2 O5 Cu1 131.51(16) . 2 ?
S2 O5 Na1 125.84(15) . 2 ?
Cu1 O5 Na1 98.66(9) 2 2 ?
S2 O5 K1 97.31(13) . 5_575 ?
Cu1 O5 K1 96.87(10) 2 5_575 ?
Na1 O5 K1 94.96(8) 2 5_575 ?
S2 O6 Na2 120.86(15) . . ?
S2 O6 K1 135.97(15) . 2_554 ?
Na2 O6 K1 102.71(9) . 2_554 ?
S2 O6 K1 94.57(13) . . ?
Na2 O6 K1 90.96(9) . . ?
K1 O6 K1 77.63(7) 2_554 . ?
S1 O7 Cu1 141.27(18) . 4 ?
S1 O7 Na2 118.09(17) . 7_565 ?
Cu1 O7 Na2 91.26(11) 4 7_565 ?
S2 O8 K1 96.86(14) . 5_575 ?
S2 O8 K1 151.67(15) . 6_576 ?
K1 O8 K1 78.77(7) 5_575 6_576 ?
S2 O8 K1 101.63(13) . . ?
K1 O8 K1 121.78(10) 5_575 . ?
K1 O8 K1 104.40(8) 6_576 . ?

loop_
_geom_bond_atom_site_label_1
_geom_bond_atom_site_label_2
_geom_bond_distance
_geom_bond_site_symmetry_2
_geom_bond_publ_flag
Cu1 O4 1.965(3) . ?
Cu1 O1 1.986(3) . ?
Cu1 O3 1.987(3) 7_565 ?
Cu1 O5 2.042(3) 2 ?
Cu1 O7 2.191(3) 4_545 ?
Cu1 Na2 3.4210(16) 5_565 ?
Cu1 Na1 3.4454(5) . ?
Cu1 K1 3.7386(9) 6_576 ?
Cu1 K1 3.9328(9) . ?
S1 O2 1.454(3) . ?
S1 O7 1.461(3) . ?
S1 O3 1.475(3) . ?
S1 O4 1.500(3) . ?
S1 K1 3.6065(12) 6_576 ?
S1 K1 3.6182(12) 7_565 ?
S2 O6 1.451(3) . ?
S2 O8 1.463(3) . ?
S2 O1 1.495(3) . ?
S2 O5 1.497(2) . ?
S2 Na2 3.3171(14) . ?
S2 K1 3.4253(11) 5_575 ?
S2 K1 3.5885(11) . ?
K1 O6 2.735(3) 2_554 ?
K1 O2 2.819(3) . ?
K1 O3 2.876(3) 7_565 ?
K1 O5 2.897(3) 5_575 ?
K1 O8 2.927(3) 5_575 ?
K1 O8 2.929(3) 6_575 ?
K1 O8 2.995(3) . ?
K1 O2 3.076(3) 6_575 ?
K1 O6 3.169(3) . ?
K1 O4 3.242(3) 7_565 ?
K1 O4 3.401(3) 6_575 ?
Na1 O5 2.484(3) 8_566 ?
Na1 O5 2.484(3) 2 ?
Na1 O4 2.486(3) . ?
Na1 O4 2.486(3) 7_566 ?
Na1 O2 2.534(3) 6_576 ?
Na1 O2 2.534(3) 4_545 ?
Na2 O6 2.330(3) . ?
Na2 O6 2.330(3) 2_554 ?
Na2 O1 2.354(3) 6_565 ?
Na2 O1 2.354(3) 5_565 ?
Na2 O7 2.580(3) 8_465 ?
Na2 O7 2.580(3) 7_565 ?
